data_4071106
loop_
_publ_author_name
'Lambert, Joseph B.'
'Liu, Zhongqiang'
'Liu, Chunqing'

_publ_section_title
;
 Metal&#x2212;Organic Frameworks from Silicon- and Germanium-Centered
 Tetrahedral Ligands
;
_journal_issue 7
_journal_name_full Organometallics
_journal_page_first 1464
_journal_paper_doi 10.1021/om701262m
_journal_volume 27
_journal_year 2008
_chemical_formula_sum 'C32.5 H16 N1.5 O11.5 Si Zn2'
_chemical_formula_weight 770.30
_chemical_name_systematic
; 
 ? 
;
_space_group_IT_number 52
_symmetry_cell_setting orthorhombic
_symmetry_space_group_name_Hall '-P 2a 2bc'
_symmetry_space_group_name_H-M 'P n n a'
_atom_sites_solution_hydrogens geom
_atom_sites_solution_primary direct
_atom_sites_solution_secondary difmap
_audit_creation_method SHELXL-97
_cell_angle_alpha 90.00
_cell_angle_beta 90.00
_cell_angle_gamma 90.00
_cell_formula_units_Z 4
_cell_length_a 12.4868(7)
_cell_length_b 13.0255(7)
_cell_length_c 23.7555(13)
_cell_measurement_reflns_used 6294
_cell_measurement_temperature 153(2)
_cell_measurement_theta_max 28.69
_cell_measurement_theta_min 2.26
_cell_volume 3863.8(4)
_computing_cell_refinement 'Bruker SMART'
_computing_data_collection 'Bruker SMART'
_computing_data_reduction 'Bruker SAINT'
_computing_molecular_graphics 'Bruker SHELXTL'
_computing_publication_material 'Bruker SHELXTL'
_computing_structure_refinement 'SHELXL-97 (Sheldrick, 1997)'
_computing_structure_solution 'SHELXS-97 (Sheldrick, 1990)'
_diffrn_ambient_temperature 153(2)
_diffrn_measured_fraction_theta_full 0.947
_diffrn_measured_fraction_theta_max 0.947
_diffrn_measurement_device_type 'CCD area detector'
_diffrn_measurement_method 'omega scans'
_diffrn_radiation_monochromator graphite
_diffrn_radiation_source 'fine-focus sealed tube'
_diffrn_radiation_type MoK\a
_diffrn_radiation_wavelength 0.71073
_diffrn_reflns_av_R_equivalents 0.0337
_diffrn_reflns_av_sigmaI/netI 0.0178
_diffrn_reflns_limit_h_max 16
_diffrn_reflns_limit_h_min -16
_diffrn_reflns_limit_k_max 17
_diffrn_reflns_limit_k_min -17
_diffrn_reflns_limit_l_max 32
_diffrn_reflns_limit_l_min -31
_diffrn_reflns_number 34162
_diffrn_reflns_theta_full 28.94
_diffrn_reflns_theta_max 28.94
_diffrn_reflns_theta_min 1.71
_exptl_absorpt_coefficient_mu 1.327
_exptl_absorpt_correction_T_max 0.7546
_exptl_absorpt_correction_T_min 0.5082
_exptl_absorpt_correction_type numerical
_exptl_absorpt_process_details face-indexed
_exptl_crystal_colour colorless
_exptl_crystal_density_diffrn 1.324
_exptl_crystal_density_method 'not measured'
_exptl_crystal_description columnar
_exptl_crystal_F_000 1550
_exptl_crystal_size_max 0.540
_exptl_crystal_size_mid 0.318
_exptl_crystal_size_min 0.262
_refine_diff_density_max 1.655
_refine_diff_density_min -0.489
_refine_diff_density_rms 0.127
_refine_ls_extinction_coef 0.0003(3)
_refine_ls_extinction_expression Fc^*^=kFc[1+0.001xFc^2^\l^3^/sin(2\q)]^-1/4^
_refine_ls_extinction_method SHELXL
_refine_ls_goodness_of_fit_ref 1.122
_refine_ls_hydrogen_treatment constr
_refine_ls_matrix_type full
_refine_ls_number_parameters 242
_refine_ls_number_reflns 4852
_refine_ls_number_restraints 0
_refine_ls_restrained_S_all 1.122
_refine_ls_R_factor_all 0.0633
_refine_ls_R_factor_gt 0.0537
_refine_ls_shift/su_max 0.002
_refine_ls_shift/su_mean 0.000
_refine_ls_structure_factor_coef Fsqd
_refine_ls_weighting_details 'calc w=1/[\s^2^(Fo^2^)+(0.1109P)^2^+6.1029P] where P=(Fo^2^+2Fc^2^)/3'
_refine_ls_weighting_scheme calc
_refine_ls_wR_factor_gt 0.1802
_refine_ls_wR_factor_ref 0.1906
_reflns_number_gt 4042
_reflns_number_total 4852
_reflns_threshold_expression >2sigma(I)
_cod_data_source_file om701262m-file004.cif
_cod_data_source_block s84o
_cod_depositor_comments
;
The following automatic conversions were performed:

'_symmetry_cell_setting' value 'Orthorhombic' changed to
'orthorhombic' according to
/home/saulius/struct/CIF-dictionaries/cif_core.dic dictionary named
'cif_core.dic' version 2.4.1 from 2010-06-29.

Automatic conversion script
Id: cif_fix_values 1715 2011-07-08 13:25:40Z adriana 
;
_cod_original_sg_symbol_H-M Pnna
_cod_original_formula_sum 'C32.50 H16 N1.50 O11.50 Si Zn2'
_cod_database_code 4071106

loop_
_symmetry_equiv_pos_as_xyz
'x, y, z'
'-x+1/2, -y, z'
'-x+1/2, y+1/2, -z+1/2'
'x, -y+1/2, -z+1/2'
'-x, -y, -z'
'x-1/2, y, -z'
'x-1/2, -y-1/2, z-1/2'
'-x, y-1/2, z-1/2'

loop_
_atom_site_label
_atom_site_type_symbol
_atom_site_fract_x
_atom_site_fract_y
_atom_site_fract_z
_atom_site_U_iso_or_equiv
_atom_site_adp_type
_atom_site_occupancy
_atom_site_symmetry_multiplicity
_atom_site_calc_flag
_atom_site_refinement_flags
_atom_site_disorder_assembly
_atom_site_disorder_group
Zn1 Zn 0.24070(4) 0.7500 0.7500 0.02231(17) Uani 1 2 d S . .
Zn2 Zn 0.7500 0.0000 0.29852(2) 0.02202(17) Uani 1 2 d S . .
Si1 Si 0.7500 0.5000 0.53842(5) 0.0208(3) Uani 1 2 d S . .
O1 O 0.7778(2) 0.14939(18) 0.32341(9) 0.0291(5) Uani 1 1 d . . .
O2 O 0.6577(3) 0.0703(2) 0.37567(11) 0.0527(8) Uani 1 1 d . . .
O3 O 0.33891(19) 0.66292(17) 0.70685(9) 0.0304(5) Uani 1 1 d . . .
O4 O 0.3703(2) 0.50861(17) 0.74518(10) 0.0339(6) Uani 1 1 d . . .
O5 O 0.0845(3) 0.7500 0.7500 0.0380(8) Uani 1 2 d S . .
C1 C 0.7390(2) 0.3864(3) 0.49050(12) 0.0252(6) Uani 1 1 d . . .
C2 C 0.6628(3) 0.3087(3) 0.49549(13) 0.0349(7) Uani 1 1 d . . .
H2 H 0.6135 0.3101 0.5260 0.042 Uiso 1 1 calc R . .
C3 C 0.6579(3) 0.2296(3) 0.45660(14) 0.0387(8) Uani 1 1 d . . .
H3 H 0.6059 0.1769 0.4608 0.046 Uiso 1 1 calc R . .
C4 C 0.7291(3) 0.2268(3) 0.41129(13) 0.0303(7) Uani 1 1 d . . .
C5 C 0.8070(3) 0.3020(3) 0.40609(13) 0.0316(7) Uani 1 1 d . . .
H5 H 0.8566 0.3000 0.3758 0.038 Uiso 1 1 calc R . .
C6 C 0.8117(3) 0.3803(3) 0.44568(13) 0.0314(7) Uani 1 1 d . . .
H6 H 0.8658 0.4312 0.4423 0.038 Uiso 1 1 calc R . .
C7 C 0.7191(3) 0.1444(3) 0.36812(13) 0.0333(7) Uani 1 1 d . . .
C8 C 0.6324(2) 0.5188(2) 0.58606(12) 0.0230(6) Uani 1 1 d . . .
C9 C 0.5999(3) 0.4431(2) 0.62422(13) 0.0291(6) Uani 1 1 d . . .
H9 H 0.6330 0.3775 0.6230 0.035 Uiso 1 1 calc R . .
C10 C 0.5207(3) 0.4617(2) 0.66366(13) 0.0280(6) Uani 1 1 d . . .
H10 H 0.4999 0.4089 0.6891 0.034 Uiso 1 1 calc R . .
C11 C 0.4713(2) 0.5571(2) 0.66618(12) 0.0239(6) Uani 1 1 d . . .
C12 C 0.5015(3) 0.6327(3) 0.62850(16) 0.0395(9) Uani 1 1 d . . .
H12 H 0.4677 0.6980 0.6297 0.047 Uiso 1 1 calc R . .
C13 C 0.5808(3) 0.6137(3) 0.58886(15) 0.0381(8) Uani 1 1 d . . .
H13 H 0.6003 0.6663 0.5631 0.046 Uiso 1 1 calc R . .
C14 C 0.3862(2) 0.5779(2) 0.70955(12) 0.0243(6) Uani 1 1 d . . .
O6 O 0.9487(4) 0.6845(4) 0.8272(2) 0.0345(10) Uiso 0.50 1 d P A 1
N1 N 0.8907(16) 0.5368(17) 0.8774(8) 0.139(6) Uiso 0.50 1 d P A 1
C15 C 0.9533(14) 0.6058(13) 0.8343(7) 0.097(4) Uiso 0.50 1 d P A 1
C16 C 0.808(2) 0.596(2) 0.9032(10) 0.157(8) Uiso 0.50 1 d P A 1
C17 C 0.888(3) 0.423(3) 0.8912(13) 0.207(13) Uiso 0.50 1 d P A 1
O7 O 0.8057(19) 0.5464(18) 0.7773(10) 0.104(6) Uiso 0.25 1 d P . 2
N2 N 0.8288(16) 0.3775(14) 0.7711(8) 0.066(5) Uiso 0.25 1 d P . 2
C18 C 0.785(3) 0.455(3) 0.7569(15) 0.105(10) Uiso 0.25 1 d P . 2
C19 C 0.906(3) 0.383(3) 0.8008(17) 0.123(12) Uiso 0.25 1 d P . 2
C20 C 0.790(4) 0.281(5) 0.744(4) 0.18(2) Uiso 0.25 1 d P . 2
O8 O 0.004(2) 0.5599(17) 0.9322(12) 0.128(10) Uani 0.25 1 d P . .
O9 O 0.072(3) 0.5407(19) 0.9909(13) 0.161(13) Uani 0.25 1 d P . .

loop_
_atom_site_aniso_label
_atom_site_aniso_U_11
_atom_site_aniso_U_22
_atom_site_aniso_U_33
_atom_site_aniso_U_23
_atom_site_aniso_U_13
_atom_site_aniso_U_12
Zn1 0.0259(3) 0.0205(3) 0.0205(3) -0.00433(17) 0.000 0.000
Zn2 0.0269(3) 0.0225(3) 0.0166(3) 0.000 0.000 0.00057(16)
Si1 0.0249(6) 0.0253(6) 0.0123(5) 0.000 0.000 0.0037(4)
O1 0.0403(12) 0.0290(11) 0.0179(10) -0.0054(8) -0.0025(9) 0.0073(10)
O2 0.069(2) 0.0527(17) 0.0361(14) -0.0202(12) 0.0127(13) -0.0213(15)
O3 0.0364(12) 0.0277(11) 0.0271(11) 0.0016(9) 0.0089(9) 0.0078(9)
O4 0.0410(14) 0.0308(12) 0.0298(12) 0.0081(9) 0.0153(10) 0.0074(9)
O5 0.0299(17) 0.0361(18) 0.048(2) -0.0016(15) 0.000 0.000
C1 0.0284(14) 0.0320(16) 0.0150(13) -0.0040(11) -0.0029(10) 0.0041(11)
C2 0.0373(17) 0.0455(19) 0.0219(14) -0.0087(13) 0.0059(12) -0.0062(14)
C3 0.044(2) 0.0447(19) 0.0271(16) -0.0109(14) 0.0054(14) -0.0131(15)
C4 0.0349(16) 0.0371(17) 0.0189(14) -0.0089(13) -0.0006(12) 0.0014(13)
C5 0.0332(16) 0.0405(18) 0.0210(14) -0.0077(12) 0.0040(12) 0.0006(13)
C6 0.0328(16) 0.0380(17) 0.0235(14) -0.0084(12) 0.0033(12) -0.0030(13)
C7 0.0407(17) 0.0368(18) 0.0224(15) -0.0082(13) -0.0028(13) 0.0022(15)
C8 0.0266(14) 0.0275(13) 0.0148(12) 0.0012(10) 0.0012(10) 0.0031(11)
C9 0.0398(16) 0.0229(13) 0.0245(14) 0.0022(11) 0.0065(12) 0.0071(12)
C10 0.0384(16) 0.0226(14) 0.0232(13) 0.0042(11) 0.0069(12) 0.0034(12)
C11 0.0285(13) 0.0242(13) 0.0188(12) 0.0013(10) 0.0023(10) 0.0017(11)
C12 0.048(2) 0.0295(16) 0.0414(19) 0.0143(14) 0.0200(16) 0.0165(15)
C13 0.047(2) 0.0319(17) 0.0354(17) 0.0157(14) 0.0183(15) 0.0136(14)
C14 0.0278(13) 0.0255(14) 0.0195(12) -0.0002(10) 0.0013(11) 0.0003(11)
O8 0.128(18) 0.098(15) 0.16(2) 0.039(14) 0.062(17) 0.064(14)
O9 0.23(4) 0.100(17) 0.15(2) -0.017(18) 0.02(2) 0.09(2)

loop_
_atom_type_symbol
_atom_type_description
_atom_type_scat_dispersion_real
_atom_type_scat_dispersion_imag
_atom_type_scat_source
C C 0.0033 0.0016 'International Tables Vol C Tables 4.2.6.8 and 6.1.1.4'
O O 0.0106 0.0060 'International Tables Vol C Tables 4.2.6.8 and 6.1.1.4'
Si Si 0.0817 0.0704 'International Tables Vol C Tables 4.2.6.8 and 6.1.1.4'
Zn Zn 0.2839 1.4301 'International Tables Vol C Tables 4.2.6.8 and 6.1.1.4'
H H 0.0000 0.0000 'International Tables Vol C Tables 4.2.6.8 and 6.1.1.4'
N N 0.0061 0.0033 'International Tables Vol C Tables 4.2.6.8 and 6.1.1.4'

loop_
_geom_angle_atom_site_label_1
_geom_angle_atom_site_label_2
_geom_angle_atom_site_label_3
_geom_angle
_geom_angle_site_symmetry_1
_geom_angle_site_symmetry_3
O5 Zn1 O3 128.73(7) . 4_566
O5 Zn1 O3 128.73(7) . .
O3 Zn1 O3 102.53(15) 4_566 .
O5 Zn1 O1 83.97(7) . 5_666
O3 Zn1 O1 97.81(9) 4_566 5_666
O3 Zn1 O1 89.76(9) . 5_666
O5 Zn1 O1 83.97(7) . 8_666
O3 Zn1 O1 89.76(9) 4_566 8_666
O3 Zn1 O1 97.81(9) . 8_666
O1 Zn1 O1 167.93(13) 5_666 8_666
O4 Zn2 O4 99.86(17) 8_655 7_665
O4 Zn2 O1 105.01(9) 8_655 .
O4 Zn2 O1 96.32(9) 7_665 .
O4 Zn2 O1 96.32(9) 8_655 2_655
O4 Zn2 O1 105.01(9) 7_665 2_655
O1 Zn2 O1 146.69(12) . 2_655
O4 Zn2 O2 153.91(10) 8_655 2_655
O4 Zn2 O2 96.07(12) 7_665 2_655
O1 Zn2 O2 93.54(10) . 2_655
O1 Zn2 O2 59.42(10) 2_655 2_655
O4 Zn2 O2 96.07(12) 8_655 .
O4 Zn2 O2 153.91(10) 7_665 .
O1 Zn2 O2 59.42(10) . .
O1 Zn2 O2 93.54(10) 2_655 .
O2 Zn2 O2 77.54(17) 2_655 .
O4 Zn2 C7 105.16(11) 8_655 .
O4 Zn2 C7 125.37(11) 7_665 .
O1 Zn2 C7 30.52(11) . .
O1 Zn2 C7 119.17(11) 2_655 .
O2 Zn2 C7 81.67(12) 2_655 .
O2 Zn2 C7 29.21(11) . .
O4 Zn2 C7 125.37(11) 8_655 2_655
O4 Zn2 C7 105.16(11) 7_665 2_655
O1 Zn2 C7 119.17(11) . 2_655
O1 Zn2 C7 30.52(11) 2_655 2_655
O2 Zn2 C7 29.21(11) 2_655 2_655
O2 Zn2 C7 81.67(12) . 2_655
C7 Zn2 C7 98.52(16) . 2_655
C8 Si1 C8 105.54(19) 2_665 .
C8 Si1 C1 108.77(13) 2_665 .
C8 Si1 C1 114.48(13) . .
C8 Si1 C1 114.48(13) 2_665 2_665
C8 Si1 C1 108.77(13) . 2_665
C1 Si1 C1 105.1(2) . 2_665
C7 O1 Zn2 95.3(2) . .
C7 O1 Zn1 128.6(2) . 5_666
Zn2 O1 Zn1 108.54(9) . 5_666
C7 O2 Zn2 83.6(2) . .
C14 O3 Zn1 141.0(2) . .
C14 O4 Zn2 126.7(2) . 7_566
C2 C1 C6 117.7(3) . .
C2 C1 Si1 124.9(2) . .
C6 C1 Si1 117.4(2) . .
C3 C2 C1 120.9(3) . .
C3 C2 H2 119.6 . .
C1 C2 H2 119.6 . .
C2 C3 C4 120.3(3) . .
C2 C3 H3 119.8 . .
C4 C3 H3 119.8 . .
C5 C4 C3 119.9(3) . .
C5 C4 C7 120.5(3) . .
C3 C4 C7 119.7(3) . .
C4 C5 C6 119.2(3) . .
C4 C5 H5 120.4 . .
C6 C5 H5 120.4 . .
C5 C6 C1 121.9(3) . .
C5 C6 H6 119.0 . .
C1 C6 H6 119.0 . .
O2 C7 O1 120.5(3) . .
O2 C7 C4 120.8(3) . .
O1 C7 C4 118.8(3) . .
O2 C7 Zn2 67.22(19) . .
O1 C7 Zn2 54.18(15) . .
C4 C7 Zn2 166.2(3) . .
C13 C8 C9 117.4(3) . .
C13 C8 Si1 120.5(2) . .
C9 C8 Si1 121.8(2) . .
C10 C9 C8 121.5(3) . .
C10 C9 H9 119.2 . .
C8 C9 H9 119.2 . .
C9 C10 C11 120.1(3) . .
C9 C10 H10 119.9 . .
C11 C10 H10 119.9 . .
C12 C11 C10 119.3(3) . .
C12 C11 C14 120.5(3) . .
C10 C11 C14 120.3(3) . .
C11 C12 C13 120.4(3) . .
C11 C12 H12 119.8 . .
C13 C12 H12 119.8 . .
C12 C13 C8 121.3(3) . .
C12 C13 H13 119.3 . .
C8 C13 H13 119.3 . .
O4 C14 O3 126.5(3) . .
O4 C14 C11 116.4(3) . .
O3 C14 C11 117.1(3) . .
C16 N1 C17 115(2) . .
C16 N1 C15 109.2(19) . .
C17 N1 C15 135(2) . .
O6 C15 N1 129.9(17) . .
C18 O7 C18 70(3) 2_665 .
C18 N2 C19 119(3) . .
C18 N2 C20 116(3) . .
C19 N2 C20 124(3) . .
N2 C18 O7 108(3) . 2_665
N2 C18 O7 125(4) . .
O7 C18 O7 93(3) 2_665 .
N2 C18 C18 162(3) . 2_665
O7 C18 C18 58(3) 2_665 2_665
O7 C18 C18 52(3) . 2_665
C20 C20 N2 132(10) 4_556 .

loop_
_geom_bond_atom_site_label_1
_geom_bond_atom_site_label_2
_geom_bond_distance
_geom_bond_site_symmetry_2
Zn1 O5 1.951(4) .
Zn1 O3 1.960(2) 4_566
Zn1 O3 1.960(2) .
Zn1 O1 2.194(2) 5_666
Zn1 O1 2.194(2) 8_666
Zn2 O4 1.968(2) 8_655
Zn2 O4 1.968(2) 7_665
Zn2 O1 2.063(2) .
Zn2 O1 2.063(2) 2_655
Zn2 O2 2.351(3) 2_655
Zn2 O2 2.351(3) .
Zn2 C7 2.533(3) .
Zn2 C7 2.533(3) 2_655
Si1 C8 1.871(3) 2_665
Si1 C8 1.871(3) .
Si1 C1 1.872(3) .
Si1 C1 1.872(3) 2_665
O1 C7 1.292(4) .
O1 Zn1 2.194(2) 5_666
O2 C7 1.244(5) .
O3 C14 1.257(4) .
O4 C14 1.253(4) .
O4 Zn2 1.968(2) 7_566
C1 C2 1.395(5) .
C1 C6 1.401(4) .
C2 C3 1.386(5) .
C2 H2 0.9500 .
C3 C4 1.397(5) .
C3 H3 0.9500 .
C4 C5 1.385(5) .
C4 C7 1.491(4) .
C5 C6 1.389(4) .
C5 H5 0.9500 .
C6 H6 0.9500 .
C8 C13 1.395(4) .
C8 C9 1.399(4) .
C9 C10 1.384(4) .
C9 H9 0.9500 .
C10 C11 1.389(4) .
C10 H10 0.9500 .
C11 C12 1.383(4) .
C11 C14 1.505(4) .
C12 C13 1.389(5) .
C12 H12 0.9500 .
C13 H13 0.9500 .
O6 C15 1.041(16) .
N1 C16 1.42(3) .
N1 C17 1.52(4) .
N1 C15 1.57(2) .
O7 C18 1.23(4) 2_665
O7 C18 1.32(4) .
N2 C18 1.19(4) .
N2 C19 1.19(4) .
N2 C20 1.49(8) .
C18 O7 1.23(4) 2_665
C18 C18 1.47(8) 2_665
C20 C20 0.85(13) 4_556

loop_
_geom_torsion_atom_site_label_1
_geom_torsion_atom_site_label_2
_geom_torsion_atom_site_label_3
_geom_torsion_atom_site_label_4
_geom_torsion
_geom_torsion_site_symmetry_1
_geom_torsion_site_symmetry_4
O4 Zn2 O1 C7 94.5(2) 8_655 .
O4 Zn2 O1 C7 -163.5(2) 7_665 .
O1 Zn2 O1 C7 -33.50(19) 2_655 .
O2 Zn2 O1 C7 -67.0(2) 2_655 .
O2 Zn2 O1 C7 6.3(2) . .
C7 Zn2 O1 C7 -52.2(3) 2_655 .
O4 Zn2 O1 Zn1 -39.32(14) 8_655 5_666
O4 Zn2 O1 Zn1 62.68(13) 7_665 5_666
O1 Zn2 O1 Zn1 -167.31(11) 2_655 5_666
O2 Zn2 O1 Zn1 159.19(12) 2_655 5_666
O2 Zn2 O1 Zn1 -127.53(15) . 5_666
C7 Zn2 O1 Zn1 -133.8(2) . 5_666
C7 Zn2 O1 Zn1 173.97(11) 2_655 5_666
O4 Zn2 O2 C7 -110.4(2) 8_655 .
O4 Zn2 O2 C7 17.1(4) 7_665 .
O1 Zn2 O2 C7 -6.5(2) . .
O1 Zn2 O2 C7 152.8(2) 2_655 .
O2 Zn2 O2 C7 95.2(2) 2_655 .
C7 Zn2 O2 C7 124.7(2) 2_655 .
O5 Zn1 O3 C14 -88.1(3) . .
O3 Zn1 O3 C14 91.9(3) 4_566 .
O1 Zn1 O3 C14 -170.2(3) 5_666 .
O1 Zn1 O3 C14 0.4(4) 8_666 .
C8 Si1 C1 C2 105.3(3) 2_665 .
C8 Si1 C1 C2 -12.4(3) . .
C1 Si1 C1 C2 -131.6(3) 2_665 .
C8 Si1 C1 C6 -76.0(3) 2_665 .
C8 Si1 C1 C6 166.3(2) . .
C1 Si1 C1 C6 47.0(2) 2_665 .
C6 C1 C2 C3 -1.4(5) . .
Si1 C1 C2 C3 177.3(3) . .
C1 C2 C3 C4 -0.5(6) . .
C2 C3 C4 C5 1.9(6) . .
C2 C3 C4 C7 -176.7(3) . .
C3 C4 C5 C6 -1.2(5) . .
C7 C4 C5 C6 177.4(3) . .
C4 C5 C6 C1 -0.8(5) . .
C2 C1 C6 C5 2.1(5) . .
Si1 C1 C6 C5 -176.7(3) . .
Zn2 O2 C7 O1 10.5(3) . .
Zn2 O2 C7 C4 -167.4(3) . .
Zn2 O1 C7 O2 -11.9(4) . .
Zn1 O1 C7 O2 107.0(4) 5_666 .
Zn2 O1 C7 C4 165.9(3) . .
Zn1 O1 C7 C4 -75.2(4) 5_666 .
Zn1 O1 C7 Zn2 118.9(2) 5_666 .
C5 C4 C7 O2 171.8(4) . .
C3 C4 C7 O2 -9.6(6) . .
C5 C4 C7 O1 -6.0(5) . .
C3 C4 C7 O1 172.5(3) . .
C5 C4 C7 Zn2 49.6(12) . .
C3 C4 C7 Zn2 -131.9(10) . .
O4 Zn2 C7 O2 74.9(2) 8_655 .
O4 Zn2 C7 O2 -170.9(2) 7_665 .
O1 Zn2 C7 O2 168.9(4) . .
O1 Zn2 C7 O2 -31.4(3) 2_655 .
O2 Zn2 C7 O2 -79.3(3) 2_655 .
C7 Zn2 C7 O2 -55.4(2) 2_655 .
O4 Zn2 C7 O1 -93.9(2) 8_655 .
O4 Zn2 C7 O1 20.2(3) 7_665 .
O1 Zn2 C7 O1 159.69(14) 2_655 .
O2 Zn2 C7 O1 111.8(2) 2_655 .
O2 Zn2 C7 O1 -168.9(4) . .
C7 Zn2 C7 O1 135.7(2) 2_655 .
O4 Zn2 C7 C4 -157.1(11) 8_655 .
O4 Zn2 C7 C4 -42.9(11) 7_665 .
O1 Zn2 C7 C4 -63.2(11) . .
O1 Zn2 C7 C4 96.5(11) 2_655 .
O2 Zn2 C7 C4 48.6(11) 2_655 .
O2 Zn2 C7 C4 128.0(12) . .
C7 Zn2 C7 C4 72.6(11) 2_655 .
C8 Si1 C8 C13 112.2(3) 2_665 .
C1 Si1 C8 C13 -128.2(3) . .
C1 Si1 C8 C13 -11.1(3) 2_665 .
C8 Si1 C8 C9 -60.9(2) 2_665 .
C1 Si1 C8 C9 58.6(3) . .
C1 Si1 C8 C9 175.8(3) 2_665 .
C13 C8 C9 C10 -0.7(5) . .
Si1 C8 C9 C10 172.6(3) . .
C8 C9 C10 C11 -0.1(5) . .
C9 C10 C11 C12 0.7(5) . .
C9 C10 C11 C14 -179.1(3) . .
C10 C11 C12 C13 -0.5(6) . .
C14 C11 C12 C13 179.3(3) . .
C11 C12 C13 C8 -0.3(6) . .
C9 C8 C13 C12 0.9(6) . .
Si1 C8 C13 C12 -172.5(3) . .
Zn2 O4 C14 O3 12.2(5) 7_566 .
Zn2 O4 C14 C11 -168.4(2) 7_566 .
Zn1 O3 C14 O4 10.2(6) . .
Zn1 O3 C14 C11 -169.2(2) . .
C12 C11 C14 O4 -173.9(3) . .
C10 C11 C14 O4 5.9(4) . .
C12 C11 C14 O3 5.5(5) . .
C10 C11 C14 O3 -174.6(3) . .
C16 N1 C15 O6 9(3) . .
C17 N1 C15 O6 178(2) . .
C19 N2 C18 O7 -116(4) . 2_665
C20 N2 C18 O7 71(4) . 2_665
C19 N2 C18 O7 -9(6) . .
C20 N2 C18 O7 177(4) . .
C19 N2 C18 C18 -83(16) . 2_665
C20 N2 C18 C18 104(15) . 2_665
C18 O7 C18 N2 -158(4) 2_665 .
C18 O7 C18 O7 -44(4) 2_665 2_665
C18 N2 C20 C20 -153(8) . 4_556
C19 N2 C20 C20 34(11) . 4_556
